data_4336353
loop_
_publ_author_name
'Jia Li'
'Bao Li'
'Peng Huang'
'Hai-Yan Shi'
'Rong-Bin Huang'
'Lan-Sun Zheng'
'Jun Tao'

_publ_contact_author_address
;
Department of Chemistry
Xiamen University
Xiamen 361005
P. R. China
;
_publ_contact_author_email taojun@xmu.edu.cn
_publ_contact_author_name 'Prof. Jun Tao'
_publ_contact_author_phone 86-592-2188138
_publ_section_title
;
 Four Coordination Polymers Based on Identical Eight-Connected
 Heptanuclear Clusters: Spin Canting, Spin Glass, Antiferromagnetism, and
 Gas Adsorption
;
_journal_name_full 'Inorganic Chemistry'
_journal_page_first 11573
_journal_page_last 11579
_journal_paper_doi 10.1021/ic401912k
_journal_volume 52
_journal_year 2013
_chemical_formula_sum 'C48 H32 Co7 N4 O26'
_chemical_formula_weight 1493.29
_chemical_name_systematic
; 
 ? 
;
_space_group_IT_number 32
_symmetry_cell_setting orthorhombic
_symmetry_space_group_name_Hall 'P 2 -2ab'
_symmetry_space_group_name_H-M 'P b a 2'
_atom_sites_solution_hydrogens geom
_atom_sites_solution_primary direct
_atom_sites_solution_secondary difmap
_audit_creation_method SHELXL-97
_cell_angle_alpha 90.00
_cell_angle_beta 90.00
_cell_angle_gamma 90.00
_cell_formula_units_Z 2
_cell_length_a 13.848(6)
_cell_length_b 19.978(9)
_cell_length_c 13.111(6)
_cell_measurement_temperature 173(2)
_cell_volume 3627(3)
_computing_structure_refinement 'SHELXL-97 (Sheldrick, 1997)'
_computing_structure_solution 'SHELXS-97 (Sheldrick, 1990)'
_diffrn_ambient_temperature 173(2)
_diffrn_measured_fraction_theta_full 0.995
_diffrn_measured_fraction_theta_max 0.995
_diffrn_radiation_monochromator graphite
_diffrn_radiation_source 'fine-focus sealed tube'
_diffrn_radiation_type MoK\a
_diffrn_radiation_wavelength 0.71073
_diffrn_reflns_av_R_equivalents 0.0661
_diffrn_reflns_av_sigmaI/netI 0.0945
_diffrn_reflns_limit_h_max 13
_diffrn_reflns_limit_h_min -17
_diffrn_reflns_limit_k_max 23
_diffrn_reflns_limit_k_min -25
_diffrn_reflns_limit_l_max 16
_diffrn_reflns_limit_l_min -16
_diffrn_reflns_number 20823
_diffrn_reflns_theta_full 27.00
_diffrn_reflns_theta_max 27.00
_diffrn_reflns_theta_min 1.55
_exptl_absorpt_coefficient_mu 1.630
_exptl_crystal_density_diffrn 1.367
_exptl_crystal_F_000 1490
_exptl_crystal_size_max 0.2
_exptl_crystal_size_mid 0.1
_exptl_crystal_size_min 0.1
_platon_squeeze_details
;
;
_refine_diff_density_max 0.635
_refine_diff_density_min -0.576
_refine_diff_density_rms 0.077
_refine_ls_abs_structure_details 'Flack H D (1983), Acta Cryst. A39, 876-881'
_refine_ls_abs_structure_Flack 0.032(14)
_refine_ls_extinction_method none
_refine_ls_goodness_of_fit_ref 0.859
_refine_ls_hydrogen_treatment mixed
_refine_ls_matrix_type full
_refine_ls_number_parameters 385
_refine_ls_number_reflns 7813
_refine_ls_number_restraints 1
_refine_ls_restrained_S_all 0.859
_refine_ls_R_factor_all 0.0545
_refine_ls_R_factor_gt 0.0441
_refine_ls_shift/su_max 0.002
_refine_ls_shift/su_mean 0.000
_refine_ls_structure_factor_coef Fsqd
_refine_ls_weighting_details 'calc w=1/[\s^2^(Fo^2^)+(0.0241P)^2^+0.0000P] where P=(Fo^2^+2Fc^2^)/3'
_refine_ls_weighting_scheme calc
_refine_ls_wR_factor_gt 0.0770
_refine_ls_wR_factor_ref 0.0794
_reflns_number_gt 6119
_reflns_number_total 7813
_reflns_threshold_expression >2sigma(I)
_cod_data_source_file ic401912k_si_002_2.cif
_cod_data_source_block 1
_cod_database_code 4336353

loop_
_symmetry_equiv_pos_as_xyz
'x, y, z'
'-x, -y, z'
'x+1/2, -y+1/2, z'
'-x+1/2, y+1/2, z'

loop_
_atom_site_label
_atom_site_type_symbol
_atom_site_fract_x
_atom_site_fract_y
_atom_site_fract_z
_atom_site_U_iso_or_equiv
_atom_site_adp_type
_atom_site_occupancy
_atom_site_symmetry_multiplicity
_atom_site_calc_flag
_atom_site_refinement_flags
Co1 Co 0.5000 1.0000 1.33695(6) 0.01846(18) Uani 1 2 d S
Co2 Co 0.70200(4) 1.09747(3) 1.41293(5) 0.01963(13) Uani 1 1 d .
Co3 Co 0.60368(4) 1.02522(3) 1.59468(4) 0.01855(13) Uani 1 1 d .
Co4 Co 0.52526(4) 0.88500(3) 1.74073(5) 0.02315(14) Uani 1 1 d .
O1W O 0.4952(2) 0.83746(17) 1.8790(3) 0.0488(9) Uani 1 1 d .
O11 O 0.61177(18) 1.01828(13) 1.4377(2) 0.0186(7) Uani 1 1 d .
H11 H 0.6542 0.9796 1.4274 0.022 Uiso 1 1 calc R
O12 O 0.53694(17) 0.93444(13) 1.6062(2) 0.0199(6) Uani 1 1 d .
H12 H 0.5527 0.9046 1.5493 0.024 Uiso 1 1 calc R
O1 O 0.59593(19) 1.04334(14) 1.7527(2) 0.0271(7) Uani 1 1 d .
O2 O 0.6132(2) 0.94579(15) 1.8312(2) 0.0311(7) Uani 1 1 d .
O3 O 0.7310(2) 1.06970(17) 2.2654(2) 0.0341(8) Uani 1 1 d .
O4 O 0.5954(2) 1.01903(18) 2.2150(2) 0.0377(8) Uani 1 1 d .
C1 C 0.6245(3) 1.0077(2) 1.8249(4) 0.0231(10) Uani 1 1 d .
C2 C 0.6735(3) 1.0481(2) 2.2002(3) 0.0255(10) Uani 1 1 d .
C3 C 0.6746(3) 1.0438(2) 1.9110(4) 0.0267(10) Uani 1 1 d .
C4 C 0.7371(4) 1.0959(3) 1.8896(4) 0.0530(16) Uani 1 1 d .
H4A H 0.7470 1.1089 1.8223 0.064 Uiso 1 1 calc R
C5 C 0.7840(5) 1.1284(4) 1.9656(5) 0.084(3) Uani 1 1 d .
H5A H 0.8282 1.1619 1.9499 0.101 Uiso 1 1 calc R
C6 C 0.7666(4) 1.1119(3) 2.0663(4) 0.0630(19) Uani 1 1 d .
H6A H 0.7987 1.1344 2.1183 0.076 Uiso 1 1 calc R
C7 C 0.7011(3) 1.0618(2) 2.0895(4) 0.0322(11) Uani 1 1 d .
C8 C 0.6569(3) 1.0268(2) 2.0113(3) 0.0241(10) Uani 1 1 d .
H8A H 0.6151 0.9917 2.0263 0.029 Uiso 1 1 calc R
O5 O 0.8172(2) 1.03543(15) 1.4719(2) 0.0285(7) Uani 1 1 d .
O6 O 0.7458(2) 0.99131(14) 1.6090(3) 0.0324(8) Uani 1 1 d .
C9 C 0.8177(3) 1.0096(2) 1.5604(4) 0.0267(11) Uani 1 1 d .
C10 C 1.0000 1.0000 1.7708(7) 0.114(5) Uani 1 2 d S
H10A H 1.0000 1.0000 1.8418 0.137 Uiso 1 2 calc SR
C11 C 0.9138(4) 0.9997(4) 1.7177(4) 0.073(2) Uani 1 1 d .
H11A H 0.8557 0.9971 1.7531 0.088 Uiso 1 1 calc R
C12 C 0.9134(3) 1.0032(2) 1.6130(4) 0.0296(11) Uani 1 1 d .
C13 C 1.0000 1.0000 1.5601(5) 0.0234(14) Uani 1 2 d S
H13A H 1.0000 1.0000 1.4891 0.028 Uiso 1 2 calc SR
N1 N 0.8669(3) 1.31464(18) 1.7026(3) 0.0283(9) Uani 1 1 d .
O7 O 0.6684(2) 1.12113(14) 1.5744(2) 0.0283(7) Uani 1 1 d .
O8 O 0.5706(2) 1.18209(15) 1.6749(3) 0.0369(8) Uani 1 1 d .
C14 C 0.6479(3) 1.1725(2) 1.6282(3) 0.0264(11) Uani 1 1 d .
C15 C 0.7756(3) 1.3341(2) 1.6853(4) 0.0346(12) Uani 1 1 d .
H15A H 0.7607 1.3793 1.6910 0.042 Uiso 1 1 calc R
C16 C 0.7032(3) 1.2903(2) 1.6596(4) 0.0356(12) Uani 1 1 d .
H16A H 0.6403 1.3055 1.6512 0.043 Uiso 1 1 calc R
C17 C 0.7250(3) 1.2236(2) 1.6463(3) 0.0236(10) Uani 1 1 d .
C18 C 0.8198(3) 1.2036(2) 1.6628(4) 0.0336(12) Uani 1 1 d .
H18A H 0.8372 1.1590 1.6547 0.040 Uiso 1 1 calc R
C19 C 0.8876(3) 1.2501(2) 1.6912(4) 0.0370(12) Uani 1 1 d .
H19A H 0.9506 1.2358 1.7029 0.044 Uiso 1 1 calc R
N2 N 0.6979(2) 0.67834(16) 1.3999(3) 0.0241(8) Uani 1 1 d .
O9 O 0.5441(2) 0.89942(14) 1.3498(3) 0.0416(9) Uani 1 1 d .
O10 O 0.4139(2) 0.83590(14) 1.3782(3) 0.0342(8) Uani 1 1 d .
C20 C 0.5013(3) 0.8454(2) 1.3687(3) 0.0227(10) Uani 1 1 d .
C21 C 0.7270(3) 0.7403(2) 1.3875(5) 0.0510(16) Uani 1 1 d .
H21A H 0.7931 0.7482 1.3847 0.061 Uiso 1 1 calc R
C22 C 0.6669(3) 0.7939(2) 1.3785(4) 0.0448(15) Uani 1 1 d .
H22A H 0.6928 0.8366 1.3710 0.054 Uiso 1 1 calc R
C23 C 0.5699(3) 0.7860(2) 1.3804(3) 0.0262(10) Uani 1 1 d .
C24 C 0.5375(3) 0.7222(2) 1.3948(5) 0.0499(16) Uani 1 1 d .
H24A H 0.4716 0.7135 1.3983 0.060 Uiso 1 1 calc R
C25 C 0.6030(3) 0.6705(2) 1.4043(5) 0.0486(15) Uani 1 1 d .
H25A H 0.5791 0.6275 1.4143 0.058 Uiso 1 1 calc R

loop_
_atom_site_aniso_label
_atom_site_aniso_U_11
_atom_site_aniso_U_22
_atom_site_aniso_U_33
_atom_site_aniso_U_23
_atom_site_aniso_U_13
_atom_site_aniso_U_12
Co1 0.0166(4) 0.0190(4) 0.0198(4) 0.000 0.000 -0.0016(3)
Co2 0.0170(3) 0.0203(3) 0.0217(3) 0.0003(3) 0.0003(3) -0.0030(2)
Co3 0.0150(3) 0.0222(3) 0.0185(3) 0.0001(3) 0.0007(3) -0.0015(2)
Co4 0.0227(3) 0.0221(3) 0.0247(3) 0.0010(3) -0.0008(3) 0.0031(2)
O1W 0.059(2) 0.049(2) 0.039(2) 0.0137(18) 0.0099(18) -0.0004(17)
O11 0.0162(15) 0.0202(16) 0.0192(17) -0.0013(12) -0.0007(11) 0.0005(11)
O12 0.0130(13) 0.0220(15) 0.0248(17) -0.0054(13) 0.0018(13) 0.0048(11)
O1 0.0357(19) 0.0293(18) 0.0164(17) 0.0000(14) -0.0046(14) 0.0082(13)
O2 0.043(2) 0.0259(18) 0.0245(18) -0.0044(15) -0.0168(15) -0.0038(14)
O3 0.0334(18) 0.058(2) 0.0113(18) -0.0058(15) -0.0013(14) -0.0123(16)
O4 0.0253(19) 0.063(2) 0.0252(19) -0.0032(16) 0.0067(14) -0.0153(16)
C1 0.016(2) 0.032(3) 0.022(3) 0.002(2) 0.0007(19) 0.0060(18)
C2 0.023(3) 0.035(3) 0.019(3) 0.004(2) -0.0011(19) 0.001(2)
C3 0.028(2) 0.027(2) 0.025(2) 0.002(2) -0.003(2) -0.0019(17)
C4 0.059(4) 0.072(4) 0.028(3) 0.009(3) -0.002(3) -0.034(3)
C5 0.106(6) 0.108(6) 0.038(4) 0.018(4) -0.005(3) -0.088(5)
C6 0.079(4) 0.085(4) 0.025(3) 0.004(3) -0.002(3) -0.064(3)
C7 0.031(3) 0.042(3) 0.024(2) 0.001(2) 0.002(2) -0.009(2)
C8 0.023(2) 0.025(2) 0.025(3) 0.004(2) 0.002(2) -0.0065(18)
O5 0.0207(17) 0.0351(19) 0.0298(19) 0.0104(15) 0.0008(13) 0.0040(13)
O6 0.0153(15) 0.0417(19) 0.040(2) 0.0116(16) 0.0039(15) 0.0034(13)
C9 0.026(3) 0.020(2) 0.034(3) 0.000(2) 0.002(2) 0.0015(18)
C10 0.028(5) 0.287(16) 0.028(5) 0.000 0.000 0.001(7)
C11 0.017(3) 0.172(7) 0.030(3) 0.009(4) 0.002(2) 0.007(3)
C12 0.014(2) 0.044(3) 0.031(3) 0.002(2) -0.0019(19) 0.0046(19)
C13 0.020(3) 0.022(3) 0.028(4) 0.000 0.000 0.001(2)
N1 0.024(2) 0.025(2) 0.036(2) -0.0042(17) 0.0017(17) -0.0038(16)
O7 0.0305(17) 0.0235(17) 0.031(2) -0.0060(15) 0.0090(14) -0.0110(13)
O8 0.0246(18) 0.0261(18) 0.060(2) -0.0114(17) 0.0089(17) -0.0062(14)
C14 0.027(3) 0.022(3) 0.030(3) 0.002(2) -0.004(2) -0.0019(19)
C15 0.037(3) 0.020(3) 0.047(3) -0.007(2) -0.002(2) -0.005(2)
C16 0.023(3) 0.022(2) 0.062(4) -0.008(2) -0.004(2) -0.0017(19)
C17 0.022(2) 0.023(2) 0.026(3) -0.004(2) 0.0035(19) 0.0006(18)
C18 0.030(3) 0.023(3) 0.048(3) -0.004(2) 0.007(2) -0.001(2)
C19 0.025(3) 0.030(3) 0.055(4) 0.002(3) 0.002(2) 0.000(2)
N2 0.0187(18) 0.0198(19) 0.034(2) -0.0045(18) -0.0008(17) 0.0077(14)
O9 0.0293(18) 0.0168(18) 0.079(3) 0.0058(18) 0.0054(18) 0.0083(13)
O10 0.0156(17) 0.0252(17) 0.062(3) -0.0008(16) 0.0035(15) 0.0054(12)
C20 0.026(2) 0.018(2) 0.025(3) -0.0044(19) -0.0028(19) 0.0024(18)
C21 0.023(3) 0.041(3) 0.089(5) 0.018(3) 0.007(3) 0.004(2)
C22 0.031(3) 0.015(2) 0.088(5) 0.006(3) 0.002(3) 0.0008(19)
C23 0.030(2) 0.019(2) 0.029(3) 0.0014(19) -0.001(2) 0.0046(18)
C24 0.022(3) 0.028(3) 0.100(5) 0.012(3) -0.001(3) 0.0026(19)
C25 0.027(3) 0.019(2) 0.100(5) 0.011(3) -0.004(3) 0.0016(19)

loop_
_atom_type_symbol
_atom_type_description
_atom_type_scat_dispersion_real
_atom_type_scat_dispersion_imag
_atom_type_scat_source
C C 0.0033 0.0016 'International Tables Vol C Tables 4.2.6.8 and 6.1.1.4'
H H 0.0000 0.0000 'International Tables Vol C Tables 4.2.6.8 and 6.1.1.4'
N N 0.0061 0.0033 'International Tables Vol C Tables 4.2.6.8 and 6.1.1.4'
O O 0.0106 0.0060 'International Tables Vol C Tables 4.2.6.8 and 6.1.1.4'
Co Co 0.3494 0.9721 'International Tables Vol C Tables 4.2.6.8 and 6.1.1.4'

loop_
_geom_angle_atom_site_label_1
_geom_angle_atom_site_label_2
_geom_angle_atom_site_label_3
_geom_angle
_geom_angle_site_symmetry_1
_geom_angle_site_symmetry_3
O11 Co1 O11 100.58(15) . 2_675
O11 Co1 O9 89.85(12) . 2_675
O11 Co1 O9 84.29(12) 2_675 2_675
O11 Co1 O9 84.29(12) . .
O11 Co1 O9 89.85(12) 2_675 .
O9 Co1 O9 170.8(2) 2_675 .
O11 Co1 O4 89.04(12) . 1_554
O11 Co1 O4 170.20(12) 2_675 1_554
O9 Co1 O4 94.02(14) 2_675 1_554
O9 Co1 O4 92.92(14) . 1_554
O11 Co1 O4 170.20(12) . 2_674
O11 Co1 O4 89.04(12) 2_675 2_674
O9 Co1 O4 92.92(14) 2_675 2_674
O9 Co1 O4 94.02(14) . 2_674
O4 Co1 O4 81.39(17) 1_554 2_674
O11 Co2 O3 93.44(12) . 1_554
O11 Co2 O10 93.27(11) . 2_675
O3 Co2 O10 96.60(13) 1_554 2_675
O11 Co2 N2 174.90(13) . 4_655
O3 Co2 N2 90.12(13) 1_554 4_655
O10 Co2 N2 89.94(13) 2_675 4_655
O11 Co2 O5 87.17(11) . .
O3 Co2 O5 92.14(13) 1_554 .
O10 Co2 O5 171.21(13) 2_675 .
N2 Co2 O5 89.06(13) 4_655 .
O11 Co2 O7 83.39(10) . .
O3 Co2 O7 176.55(12) 1_554 .
O10 Co2 O7 85.00(12) 2_675 .
N2 Co2 O7 92.95(12) 4_655 .
O5 Co2 O7 86.33(12) . .
O12 Co3 O11 92.23(11) . .
O12 Co3 O6 97.57(11) . .
O11 Co3 O6 90.95(12) . .
O12 Co3 O12 85.20(11) . 2_675
O11 Co3 O12 98.46(11) . 2_675
O6 Co3 O12 170.11(12) . 2_675
O12 Co3 O1 93.25(11) . .
O11 Co3 O1 173.95(11) . .
O6 Co3 O1 90.89(12) . .
O12 Co3 O1 79.45(10) 2_675 .
O12 Co3 O7 176.52(12) . .
O11 Co3 O7 85.04(11) . .
O6 Co3 O7 84.65(12) . .
O12 Co3 O7 93.06(11) 2_675 .
O1 Co3 O7 89.39(11) . .
O12 Co4 O8 90.24(12) . 2_675
O12 Co4 O1W 172.90(12) . .
O8 Co4 O1W 86.54(14) 2_675 .
O12 Co4 O2 99.44(12) . .
O8 Co4 O2 169.98(13) 2_675 .
O1W Co4 O2 83.56(13) . .
O12 Co4 N1 93.56(13) . 4_645
O8 Co4 N1 85.63(13) 2_675 4_645
O1W Co4 N1 92.50(14) . 4_645
O2 Co4 N1 96.28(13) . 4_645
O12 Co4 O1 78.86(10) . 2_675
O8 Co4 O1 87.84(12) 2_675 2_675
O1W Co4 O1 94.67(12) . 2_675
O2 Co4 O1 91.47(12) . 2_675
N1 Co4 O1 169.98(13) 4_645 2_675
Co2 O11 Co1 119.57(13) . .
Co2 O11 Co3 98.02(11) . .
Co1 O11 Co3 127.43(13) . .
Co4 O12 Co3 122.25(14) . .
Co4 O12 Co3 100.06(11) . 2_675
Co3 O12 Co3 94.19(11) . 2_675
C1 O1 Co3 129.2(3) . .
C1 O1 Co4 131.5(3) . 2_675
Co3 O1 Co4 94.60(11) . 2_675
C1 O2 Co4 127.7(3) . .
C2 O3 Co2 128.0(3) . 1_556
C2 O4 Co1 138.4(3) . 1_556
O1 C1 O2 125.0(4) . .
O1 C1 C3 116.2(4) . .
O2 C1 C3 118.8(4) . .
O4 C2 O3 127.7(4) . .
O4 C2 C7 116.8(4) . .
O3 C2 C7 115.4(4) . .
C8 C3 C4 119.3(4) . .
C8 C3 C1 120.9(4) . .
C4 C3 C1 119.8(4) . .
C5 C4 C3 120.8(5) . .
C4 C5 C6 120.3(5) . .
C5 C6 C7 119.8(5) . .
C6 C7 C8 119.5(4) . .
C6 C7 C2 120.2(4) . .
C8 C7 C2 120.2(4) . .
C3 C8 C7 120.2(4) . .
C9 O5 Co2 124.3(3) . .
C9 O6 Co3 128.1(3) . .
O6 C9 O5 125.8(4) . .
O6 C9 C12 116.7(4) . .
O5 C9 C12 117.4(4) . .
C11 C10 C11 119.5(8) 2_775 .
C12 C11 C10 120.4(5) . .
C11 C12 C13 119.6(4) . .
C11 C12 C9 117.8(4) . .
C13 C12 C9 122.5(4) . .
C12 C13 C12 119.9(6) 2_775 .
C19 N1 C15 117.7(4) . .
C19 N1 Co4 121.3(3) . 4_655
C15 N1 Co4 120.9(3) . 4_655
C14 O7 Co3 124.1(3) . .
C14 O7 Co2 138.1(3) . .
Co3 O7 Co2 90.89(11) . .
C14 O8 Co4 130.9(3) . 2_675
O7 C14 O8 125.7(4) . .
O7 C14 C17 118.5(4) . .
O8 C14 C17 115.5(4) . .
C16 C15 N1 123.1(4) . .
C15 C16 C17 119.2(4) . .
C16 C17 C18 117.7(4) . .
C16 C17 C14 121.6(4) . .
C18 C17 C14 120.2(4) . .
C19 C18 C17 119.7(4) . .
N1 C19 C18 122.6(4) . .
C21 N2 C25 114.9(3) . .
C21 N2 Co2 121.7(3) . 4_645
C25 N2 Co2 123.4(3) . 4_645
C20 O9 Co1 134.3(3) . .
C20 O10 Co2 131.6(3) . 2_675
O10 C20 O9 128.0(4) . .
O10 C20 C23 118.7(4) . .
O9 C20 C23 113.2(4) . .
N2 C21 C22 124.5(4) . .
C21 C22 C23 120.8(4) . .
C22 C23 C24 116.1(4) . .
C22 C23 C20 121.6(4) . .
C24 C23 C20 122.4(4) . .
C23 C24 C25 119.7(4) . .
N2 C25 C24 124.1(4) . .

loop_
_geom_bond_atom_site_label_1
_geom_bond_atom_site_label_2
_geom_bond_distance
_geom_bond_site_symmetry_2
Co1 O11 2.067(3) .
Co1 O11 2.067(3) 2_675
Co1 O9 2.107(3) 2_675
Co1 O9 2.107(3) .
Co1 O4 2.109(3) 1_554
Co1 O4 2.109(3) 2_674
Co2 O11 2.042(3) .
Co2 O3 2.051(3) 1_554
Co2 O10 2.134(3) 2_675
Co2 N2 2.135(3) 4_655
Co2 O5 2.163(3) .
Co2 O7 2.219(3) .
Co3 O12 2.041(3) .
Co3 O11 2.066(3) .
Co3 O6 2.090(3) .
Co3 O12 2.113(3) 2_675
Co3 O1 2.106(3) .
Co3 O7 2.132(3) .
Co4 O12 2.027(3) .
Co4 O8 2.074(3) 2_675
Co4 O1W 2.089(3) .
Co4 O2 2.089(3) .
Co4 N1 2.111(4) 4_645
Co4 O1 2.211(3) 2_675
O12 Co3 2.113(3) 2_675
O1 C1 1.249(5) .
O1 Co4 2.211(3) 2_675
O2 C1 1.250(5) .
O3 C2 1.246(5) .
O3 Co2 2.051(3) 1_556
O4 C2 1.241(5) .
O4 Co1 2.109(3) 1_556
C1 C3 1.507(6) .
C2 C7 1.526(6) .
C3 C8 1.380(6) .
C3 C4 1.384(6) .
C4 C5 1.355(7) .
C5 C6 1.383(7) .
C6 C7 1.383(6) .
C7 C8 1.385(6) .
O5 C9 1.270(5) .
O6 C9 1.237(5) .
C9 C12 1.499(6) .
C10 C11 1.382(6) 2_775
C10 C11 1.382(6) .
C11 C12 1.375(7) .
C12 C13 1.387(5) .
C13 C12 1.387(5) 2_775
N1 C19 1.330(5) .
N1 C15 1.342(5) .
N1 Co4 2.111(4) 4_655
O7 C14 1.277(5) .
O8 C14 1.248(5) .
O8 Co4 2.074(3) 2_675
C14 C17 1.496(6) .
C15 C16 1.371(6) .
C16 C17 1.378(6) .
C17 C18 1.390(5) .
C18 C19 1.371(6) .
N2 C21 1.312(6) .
N2 C25 1.325(5) .
N2 Co2 2.135(3) 4_645
O9 C20 1.256(5) .
O10 C20 1.232(5) .
O10 Co2 2.134(3) 2_675
C20 C23 1.529(6) .
C21 C22 1.362(6) .
C22 C23 1.352(6) .
C23 C24 1.365(6) .
C24 C25 1.379(6) .

loop_
_platon_squeeze_void_nr
_platon_squeeze_void_average_x
_platon_squeeze_void_average_y
_platon_squeeze_void_average_z
_platon_squeeze_void_volume
_platon_squeeze_void_count_electrons
_platon_squeeze_void_content
1 -0.034 0.033 0.097 1273 353 ' '
